data_4118838
loop_
_publ_author_name
'Masaki Horie'
'Yuji Suzaki'
'Daisuke Hashizume'
'Tomoko Abe'
'Tiendi Wu'
'Takafumi Sassa'
'Takuya Hosokai'
'Kohtaro Osakada'

_publ_section_title
;
 Thermally-Induced Phase Transition of Pseudorotaxane Crystals: Changes in
 Conformation and Interaction of the Molecules and Optical Properties of
 the Crystals
;
_journal_name_full 'Journal of the American Chemical Society'
_journal_page_first 17932
_journal_page_last 17944
_journal_paper_doi 10.1021/ja304406c
_journal_volume 134
_journal_year 2012
_chemical_formula_moiety 'C37 H50 F6 Fe N O8 P'
_chemical_formula_sum 'C37 H50 F6 Fe N O8 P'
_chemical_formula_weight 837.62
_space_group_IT_number 2
_symmetry_cell_setting triclinic
_symmetry_Int_Tables_number 2
_symmetry_space_group_name_Hall '-P 1'
_symmetry_space_group_name_H-M 'P -1'
_atom_sites_solution_hydrogens geom
_atom_sites_solution_primary direct
_atom_sites_solution_secondary difmap
_cell_angle_alpha 78.87(3)
_cell_angle_beta 77.94(3)
_cell_angle_gamma 85.64(3)
_cell_formula_units_Z 2
_cell_length_a 10.669(8)
_cell_length_b 11.889(10)
_cell_length_c 16.255(11)
_cell_measurement_reflns_used 6322
_cell_measurement_temperature 113
_cell_measurement_theta_max 27.48
_cell_measurement_theta_min 3.00
_cell_volume 1977(3)
_computing_cell_refinement CrystalClear
_computing_data_collection 'CrystalClear (Rigaku/MSC Inc., 2006)'
_computing_data_reduction CrystalClear
_computing_molecular_graphics 'CrystalStructure 4.0'
_computing_publication_material 'CrystalStructure 4.0 (Rigaku, 2010)'
_computing_structure_refinement 'CRYSTALS (Carruthers, et al., 1999)'
_computing_structure_solution 'SIR92 (Altomare, et al., 1994)'
_diffrn_ambient_temperature 113
_diffrn_detector_area_resol_mean 7.314
_diffrn_measured_fraction_theta_full 0.951
_diffrn_measured_fraction_theta_max 0.951
_diffrn_measurement_device_type 'Rigaku Saturn70'
_diffrn_measurement_method \w
_diffrn_radiation_type 'Mo K\a'
_diffrn_radiation_wavelength 0.71070
_diffrn_reflns_av_R_equivalents 0.0658
_diffrn_reflns_limit_h_max 13
_diffrn_reflns_limit_h_min -13
_diffrn_reflns_limit_k_max 14
_diffrn_reflns_limit_k_min -15
_diffrn_reflns_limit_l_max 20
_diffrn_reflns_limit_l_min -20
_diffrn_reflns_number 15599
_diffrn_reflns_theta_full 27.48
_diffrn_reflns_theta_max 27.48
_diffrn_standards_number 0
_exptl_absorpt_coefficient_mu 0.500
_exptl_absorpt_correction_T_max 0.905
_exptl_absorpt_correction_T_min 0.294
_exptl_absorpt_correction_type multi-scan
_exptl_absorpt_process_details 'REQAB (Rigaku, 1998)'
_exptl_crystal_colour orange
_exptl_crystal_density_diffrn 1.407
_exptl_crystal_description prism
_exptl_crystal_F_000 876.00
_exptl_crystal_size_max 0.500
_exptl_crystal_size_mid 0.200
_exptl_crystal_size_min 0.200
_refine_diff_density_max 1.030
_refine_diff_density_min -0.722
_refine_ls_extinction_method none
_refine_ls_goodness_of_fit_ref 0.967
_refine_ls_hydrogen_treatment constr
_refine_ls_number_parameters 537
_refine_ls_number_reflns 8610
_refine_ls_R_factor_gt 0.0637
_refine_ls_shift/su_max 0.000
_refine_ls_structure_factor_coef F
_refine_ls_weighting_details 'w = 1/[0.0010Fo^2^ + 1.0000\s(Fo^2^)]'
_refine_ls_weighting_scheme calc
_refine_ls_wR_factor_ref 0.0828
_reflns_number_gt 5176
_reflns_number_total 8610
_reflns_threshold_expression F>2.0\s(F)
_cod_data_source_file ja304406c_si_008.cif
_cod_data_source_block 120723suzakia
_cod_database_code 4118838

loop_
_symmetry_equiv_pos_site_id
_symmetry_equiv_pos_as_xyz
1 +X,+Y,+Z
2 -X,-Y,-Z

loop_
_atom_site_label
_atom_site_type_symbol
_atom_site_fract_x
_atom_site_fract_y
_atom_site_fract_z
_atom_site_U_iso_or_equiv
_atom_site_adp_type
_atom_site_occupancy
_atom_site_symmetry_multiplicity
_atom_site_calc_flag
_atom_site_refinement_flags
Fe1 Fe 0.63717(5) 0.02974(4) 0.31898(3) 0.02163(14) Uani 1.0 2 d .
P1 P 1.12619(10) 0.67298(9) 0.27568(6) 0.0299(3) Uani 1.0 2 d .
F1 F 1.0287(3) 0.7000(3) 0.35944(15) 0.0612(9) Uani 1.0 2 d .
F2 F 1.2397(3) 0.7263(2) 0.30482(16) 0.0484(8) Uani 1.0 2 d .
F3 F 1.0905(3) 0.79612(19) 0.22394(15) 0.0490(8) Uani 1.0 2 d .
F4 F 1.0130(3) 0.6192(3) 0.24629(18) 0.0573(9) Uani 1.0 2 d .
F5 F 1.1607(3) 0.54922(19) 0.32732(15) 0.0434(8) Uani 1.0 2 d .
F6 F 1.2238(3) 0.6451(3) 0.19195(15) 0.0579(9) Uani 1.0 2 d .
O1 O 0.5530(3) 0.4168(3) 0.32445(15) 0.0295(7) Uani 1.0 2 d .
O2 O 0.5690(3) 0.4162(2) 0.14107(15) 0.0319(8) Uani 1.0 2 d .
O3 O 0.7242(3) 0.2441(3) 0.06641(16) 0.0354(8) Uani 1.0 2 d .
O4 O 0.9890(3) 0.1510(3) 0.02988(15) 0.0284(7) Uani 1.0 2 d .
O5 O 1.1479(3) 0.0933(3) 0.13467(14) 0.0256(7) Uani 1.0 2 d .
O6 O 1.1379(3) 0.1154(2) 0.31539(14) 0.0237(7) Uani 1.0 2 d .
O7 O 0.9873(3) 0.2811(2) 0.38905(14) 0.0248(7) Uani 1.0 2 d .
O8 O 0.7155(3) 0.3628(2) 0.42783(15) 0.0257(7) Uani 1.0 2 d .
N1 N 0.9610(3) 0.2614(3) 0.22024(18) 0.0240(8) Uani 1.0 2 d .
C1 C 1.1330(5) 0.3962(4) 0.1463(3) 0.0553(15) Uani 1.0 2 d .
C2 C 0.9906(4) 0.3783(4) 0.1689(3) 0.0369(12) Uani 1.0 2 d .
C3 C 0.8207(3) 0.2374(3) 0.2465(3) 0.0215(9) Uani 1.0 2 d .
C4 C 0.8014(3) 0.1165(3) 0.2948(2) 0.0204(9) Uani 1.0 2 d .
C5 C 0.8255(3) 0.0147(3) 0.2578(3) 0.0231(10) Uani 1.0 2 d .
C6 C 0.7951(3) -0.0814(3) 0.3249(3) 0.0245(10) Uani 1.0 2 d .
C7 C 0.7526(4) -0.0409(3) 0.4044(3) 0.0259(10) Uani 1.0 2 d .
C8 C 0.7579(4) 0.0819(3) 0.3852(3) 0.0247(10) Uani 1.0 2 d .
C9 C 0.4615(4) 0.1077(4) 0.3578(3) 0.0334(11) Uani 1.0 2 d .
C10 C 0.4519(4) -0.0146(4) 0.3747(3) 0.0287(10) Uani 1.0 2 d .
C11 C 0.4913(4) -0.0532(4) 0.2953(3) 0.0282(10) Uani 1.0 2 d .
C12 C 0.5250(4) 0.0436(4) 0.2293(3) 0.0289(11) Uani 1.0 2 d .
C13 C 0.5058(4) 0.1436(4) 0.2681(3) 0.0326(11) Uani 1.0 2 d .
C14 C 0.3222(4) 0.3550(3) 0.5319(3) 0.0278(10) Uani 1.0 2 d .
C15 C 0.3684(4) 0.3854(3) 0.4435(3) 0.0257(10) Uani 1.0 2 d .
C16 C 0.4981(4) 0.3865(3) 0.4111(2) 0.0231(10) Uani 1.0 2 d .
C17 C 0.4681(4) 0.4783(4) 0.2711(3) 0.0324(11) Uani 1.0 2 d .
C18 C 0.5450(4) 0.5138(4) 0.1824(3) 0.0349(12) Uani 1.0 2 d .
C19 C 0.6483(4) 0.4400(4) 0.0584(3) 0.0327(11) Uani 1.0 2 d .
C20 C 0.6596(4) 0.3349(4) 0.0173(3) 0.0345(11) Uani 1.0 2 d .
C21 C 0.7677(4) 0.1503(4) 0.0230(3) 0.0302(11) Uani 1.0 2 d .
C22 C 0.9006(4) 0.1637(4) -0.0287(3) 0.0268(10) Uani 1.0 2 d .
C23 C 1.1173(4) 0.1570(3) -0.0077(3) 0.0254(10) Uani 1.0 2 d .
C24 C 1.1644(4) 0.1903(4) -0.0948(3) 0.0311(11) Uani 1.0 2 d .
C25 C 1.2974(4) 0.1931(4) -0.1263(3) 0.0369(12) Uani 1.0 2 d .
C26 C 1.3821(4) 0.1617(4) -0.0712(3) 0.0355(12) Uani 1.0 2 d .
C27 C 1.3343(4) 0.1282(4) 0.0170(3) 0.0324(11) Uani 1.0 2 d .
C28 C 1.2036(4) 0.1252(3) 0.0490(2) 0.0241(10) Uani 1.0 2 d .
C29 C 1.2343(4) 0.0386(4) 0.1905(3) 0.0274(10) Uani 1.0 2 d .
C30 C 1.1594(4) 0.0114(3) 0.2808(3) 0.0258(10) Uani 1.0 2 d .
C31 C 1.0842(4) 0.0930(3) 0.4051(2) 0.0241(10) Uani 1.0 2 d .
C32 C 1.0670(4) 0.2040(4) 0.4377(3) 0.0274(10) Uani 1.0 2 d .
C33 C 0.9353(4) 0.3779(3) 0.4291(3) 0.0274(10) Uani 1.0 2 d .
C34 C 0.8052(4) 0.3548(3) 0.4842(2) 0.0244(10) Uani 1.0 2 d .
C35 C 0.5869(4) 0.3581(3) 0.4660(3) 0.0227(9) Uani 1.0 2 d .
C36 C 0.5407(4) 0.3288(3) 0.5541(3) 0.0265(10) Uani 1.0 2 d .
C37 C 0.4086(4) 0.3275(3) 0.5864(3) 0.0279(10) Uani 1.0 2 d .
H1 H 1.0036 0.2065 0.1856 0.0289 Uiso 1.0 2 calc R
H2 H 0.9975 0.2538 0.2710 0.0290 Uiso 1.0 2 calc R
H3 H 1.1746 0.3404 0.1131 0.0632 Uiso 1.0 2 calc R
H4 H 1.1490 0.4718 0.1135 0.0632 Uiso 1.0 2 calc R
H5 H 1.1661 0.3877 0.1978 0.0631 Uiso 1.0 2 calc R
H6 H 0.9560 0.3860 0.1174 0.0432 Uiso 1.0 2 calc R
H7 H 0.9474 0.4337 0.2029 0.0430 Uiso 1.0 2 calc R
H8 H 0.7778 0.2899 0.2831 0.0264 Uiso 1.0 2 calc R
H9 H 0.7829 0.2468 0.1961 0.0264 Uiso 1.0 2 calc R
H10 H 0.8557 0.0122 0.1969 0.0285 Uiso 1.0 2 calc R
H11 H 0.7994 -0.1617 0.3178 0.0303 Uiso 1.0 2 calc R
H12 H 0.7244 -0.0880 0.4610 0.0308 Uiso 1.0 2 calc R
H13 H 0.7342 0.1337 0.4265 0.0314 Uiso 1.0 2 calc R
H14 H 0.4417 0.1577 0.4006 0.0408 Uiso 1.0 2 calc R
H15 H 0.4243 -0.0631 0.4308 0.0337 Uiso 1.0 2 calc R
H16 H 0.4955 -0.1331 0.2874 0.0359 Uiso 1.0 2 calc R
H17 H 0.5558 0.0420 0.1683 0.0359 Uiso 1.0 2 calc R
H18 H 0.5221 0.2226 0.2384 0.0382 Uiso 1.0 2 calc R
H19 H 0.2344 0.3534 0.5538 0.0326 Uiso 1.0 2 calc R
H20 H 0.3113 0.4057 0.4065 0.0324 Uiso 1.0 2 calc R
H21 H 0.4019 0.4267 0.2711 0.0395 Uiso 1.0 2 calc R
H22 H 0.4291 0.5435 0.2960 0.0395 Uiso 1.0 2 calc R
H23 H 0.6278 0.5410 0.1839 0.0423 Uiso 1.0 2 calc R
H24 H 0.5008 0.5725 0.1474 0.0420 Uiso 1.0 2 calc R
H25 H 0.6093 0.5053 0.0258 0.0375 Uiso 1.0 2 calc R
H26 H 0.7312 0.4605 0.0654 0.0377 Uiso 1.0 2 calc R
H27 H 0.7086 0.3484 -0.0409 0.0409 Uiso 1.0 2 calc R
H28 H 0.5757 0.3085 0.0176 0.0406 Uiso 1.0 2 calc R
H29 H 0.7635 0.0820 0.0670 0.0364 Uiso 1.0 2 calc R
H30 H 0.7062 0.1460 -0.0124 0.0363 Uiso 1.0 2 calc R
H31 H 0.9102 0.2396 -0.0639 0.0337 Uiso 1.0 2 calc R
H32 H 0.9247 0.1063 -0.0648 0.0333 Uiso 1.0 2 calc R
H33 H 1.1077 0.2098 -0.1322 0.0369 Uiso 1.0 2 calc R
H34 H 1.3284 0.2169 -0.1845 0.0431 Uiso 1.0 2 calc R
H35 H 1.4700 0.1628 -0.0927 0.0422 Uiso 1.0 2 calc R
H36 H 1.3909 0.1071 0.0543 0.0402 Uiso 1.0 2 calc R
H37 H 1.2726 -0.0301 0.1702 0.0331 Uiso 1.0 2 calc R
H38 H 1.3008 0.0920 0.1859 0.0331 Uiso 1.0 2 calc R
H39 H 1.2057 -0.0430 0.3174 0.0323 Uiso 1.0 2 calc R
H40 H 1.0761 -0.0180 0.2833 0.0324 Uiso 1.0 2 calc R
H41 H 1.0037 0.0562 0.4119 0.0295 Uiso 1.0 2 calc R
H42 H 1.1433 0.0394 0.4320 0.0296 Uiso 1.0 2 calc R
H43 H 1.1476 0.2409 0.4303 0.0341 Uiso 1.0 2 calc R
H44 H 1.0242 0.1948 0.4974 0.0342 Uiso 1.0 2 calc R
H45 H 0.9963 0.3928 0.4621 0.0345 Uiso 1.0 2 calc R
H46 H 0.9307 0.4427 0.3832 0.0346 Uiso 1.0 2 calc R
H47 H 0.7787 0.4107 0.5214 0.0309 Uiso 1.0 2 calc R
H48 H 0.8029 0.2783 0.5186 0.0306 Uiso 1.0 2 calc R
H49 H 0.5982 0.3104 0.5909 0.0322 Uiso 1.0 2 calc R
H50 H 0.3784 0.3073 0.6450 0.0320 Uiso 1.0 2 calc R

loop_
_atom_site_aniso_label
_atom_site_aniso_U_11
_atom_site_aniso_U_22
_atom_site_aniso_U_33
_atom_site_aniso_U_12
_atom_site_aniso_U_13
_atom_site_aniso_U_23
Fe1 0.0172(3) 0.0258(3) 0.0233(3) -0.0000(2) -0.0050(2) -0.0070(3)
P1 0.0407(6) 0.0308(6) 0.0206(5) 0.0058(5) -0.0101(5) -0.0091(5)
F1 0.0553(18) 0.093(3) 0.0309(14) 0.0315(16) -0.0036(13) -0.0186(15)
F2 0.0611(18) 0.0444(15) 0.0457(15) -0.0053(13) -0.0255(14) -0.0053(12)
F3 0.086(2) 0.0302(13) 0.0401(15) 0.0065(13) -0.0363(15) -0.0079(11)
F4 0.0633(19) 0.0485(16) 0.072(2) 0.0005(14) -0.0434(16) -0.0091(15)
F5 0.0446(15) 0.0351(14) 0.0473(15) 0.0034(11) -0.0147(12) 0.0047(12)
F6 0.075(2) 0.0675(19) 0.0257(13) 0.0105(15) 0.0051(13) -0.0163(13)
O1 0.0281(14) 0.0410(16) 0.0199(13) 0.0091(12) -0.0067(11) -0.0085(12)
O2 0.0415(16) 0.0291(15) 0.0211(14) 0.0020(12) 0.0022(12) -0.0050(11)
O3 0.0358(16) 0.0517(18) 0.0214(14) 0.0187(13) -0.0110(12) -0.0152(13)
O4 0.0246(14) 0.0423(16) 0.0181(13) 0.0060(12) -0.0059(11) -0.0062(12)
O5 0.0200(13) 0.0423(16) 0.0174(13) 0.0052(11) -0.0069(10) -0.0112(12)
O6 0.0242(13) 0.0293(14) 0.0198(13) 0.0012(11) -0.0049(11) -0.0099(11)
O7 0.0270(14) 0.0323(14) 0.0189(13) 0.0055(11) -0.0089(11) -0.0119(11)
O8 0.0241(13) 0.0346(15) 0.0217(13) 0.0037(11) -0.0067(11) -0.0122(11)
N1 0.0258(16) 0.0287(17) 0.0174(15) -0.0028(13) -0.0047(13) -0.0026(13)
C1 0.062(4) 0.041(3) 0.054(3) -0.028(3) 0.020(3) -0.013(3)
C2 0.046(3) 0.025(2) 0.036(3) -0.0091(18) -0.004(2) 0.0005(18)
C3 0.0185(17) 0.0257(19) 0.0218(18) -0.0008(14) -0.0053(14) -0.0068(15)
C4 0.0163(17) 0.0261(19) 0.0212(18) 0.0000(14) -0.0085(14) -0.0052(15)
C5 0.0169(17) 0.032(2) 0.0227(19) 0.0030(15) -0.0076(15) -0.0067(16)
C6 0.0175(17) 0.0263(19) 0.032(2) 0.0023(14) -0.0083(15) -0.0077(16)
C7 0.0220(18) 0.032(2) 0.0227(19) -0.0011(15) -0.0080(15) 0.0007(16)
C8 0.0218(18) 0.032(2) 0.0248(19) -0.0023(15) -0.0103(16) -0.0089(16)
C9 0.0165(18) 0.030(2) 0.056(3) 0.0068(15) -0.0036(18) -0.019(2)
C10 0.0175(18) 0.031(2) 0.036(3) -0.0032(15) -0.0025(16) -0.0043(18)
C11 0.0189(18) 0.031(2) 0.039(3) 0.0036(15) -0.0145(17) -0.0111(18)
C12 0.0175(18) 0.043(3) 0.029(2) -0.0043(16) -0.0115(16) -0.0051(18)
C13 0.0175(18) 0.029(2) 0.049(3) 0.0024(15) -0.0104(18) 0.0009(19)
C14 0.025(2) 0.0213(18) 0.035(3) -0.0018(15) -0.0009(17) -0.0063(16)
C15 0.0226(18) 0.0235(19) 0.035(3) 0.0034(15) -0.0094(16) -0.0137(17)
C16 0.0277(19) 0.0240(18) 0.0193(18) 0.0024(15) -0.0048(15) -0.0093(15)
C17 0.038(3) 0.035(3) 0.026(2) 0.0114(18) -0.0084(18) -0.0126(18)
C18 0.047(3) 0.030(2) 0.028(3) 0.0057(18) -0.0077(19) -0.0087(18)
C19 0.034(3) 0.041(3) 0.0198(19) 0.0014(18) -0.0020(17) -0.0015(18)
C20 0.038(3) 0.045(3) 0.0186(19) 0.0039(19) -0.0040(17) -0.0055(18)
C21 0.028(2) 0.037(3) 0.026(2) 0.0051(17) -0.0058(16) -0.0082(18)
C22 0.029(2) 0.036(3) 0.0192(19) 0.0022(16) -0.0092(16) -0.0107(16)
C23 0.0239(19) 0.031(2) 0.0233(19) 0.0023(15) -0.0042(15) -0.0115(16)
C24 0.030(2) 0.039(3) 0.024(2) 0.0037(17) -0.0046(16) -0.0070(17)
C25 0.038(3) 0.045(3) 0.024(2) -0.0037(19) 0.0047(18) -0.0096(19)
C26 0.030(3) 0.042(3) 0.034(3) -0.0080(18) 0.0039(18) -0.0141(19)
C27 0.027(2) 0.043(3) 0.031(3) -0.0048(17) -0.0051(17) -0.0142(19)
C28 0.0267(19) 0.030(2) 0.0179(18) -0.0014(15) -0.0030(15) -0.0118(16)
C29 0.0200(18) 0.038(3) 0.0248(19) 0.0043(16) -0.0034(15) -0.0110(17)
C30 0.0261(19) 0.029(2) 0.026(2) 0.0050(15) -0.0093(16) -0.0116(16)
C31 0.0241(19) 0.032(2) 0.0178(18) 0.0006(15) -0.0075(15) -0.0049(16)
C32 0.030(2) 0.038(3) 0.0174(18) 0.0038(17) -0.0080(16) -0.0109(16)
C33 0.031(2) 0.030(2) 0.025(2) 0.0020(16) -0.0091(16) -0.0119(16)
C34 0.029(2) 0.028(2) 0.0197(18) 0.0046(15) -0.0100(16) -0.0105(16)
C35 0.0255(19) 0.0204(18) 0.0244(19) 0.0023(14) -0.0055(15) -0.0099(15)
C36 0.034(3) 0.0221(18) 0.0244(19) -0.0008(16) -0.0088(16) -0.0045(16)
C37 0.032(2) 0.0234(19) 0.024(2) -0.0039(16) 0.0007(16) -0.0012(16)

loop_
_atom_type_symbol
_atom_type_description
_atom_type_scat_dispersion_real
_atom_type_scat_dispersion_imag
_atom_type_scat_source
C C 0.0033 0.0016
;
International Tables for Crystallography
(1992, Vol. C, Tables 4.2.6.8 and 6.1.1.4)
;
H H 0.0000 0.0000
;
International Tables for Crystallography
(1992, Vol. C, Table 6.1.1.4)
;
N N 0.0061 0.0033
;
International Tables for Crystallography
(1992, Vol. C, Tables 4.2.6.8 and 6.1.1.4)
;
O O 0.0106 0.0060
;
International Tables for Crystallography
(1992, Vol. C, Tables 4.2.6.8 and 6.1.1.4)
;
F F 0.0171 0.0103
;
International Tables for Crystallography
(1992, Vol. C, Tables 4.2.6.8 and 6.1.1.4)
;
P P 0.1023 0.0942
;
International Tables for Crystallography
(1992, Vol. C, Tables 4.2.6.8 and 6.1.1.4)
;
Fe Fe 0.3463 0.8444
;
International Tables for Crystallography
(1992, Vol. C, Tables 4.2.6.8 and 6.1.1.4)
;

loop_
_geom_angle_atom_site_label_1
_geom_angle_atom_site_label_2
_geom_angle_atom_site_label_3
_geom_angle
_geom_angle_publ_flag
C4 Fe1 C5 41.12(15) yes
C4 Fe1 C6 68.70(15) yes
C4 Fe1 C7 69.34(14) yes
C4 Fe1 C8 41.25(14) yes
C4 Fe1 C9 121.12(16) yes
C4 Fe1 C10 158.10(16) yes
C4 Fe1 C11 158.64(15) yes
C4 Fe1 C12 121.37(14) yes
C4 Fe1 C13 105.53(15) yes
C5 Fe1 C6 40.36(13) yes
C5 Fe1 C7 68.76(15) yes
C5 Fe1 C8 68.89(16) yes
C5 Fe1 C9 158.33(14) yes
C5 Fe1 C10 159.70(16) yes
C5 Fe1 C11 123.70(16) yes
C5 Fe1 C12 107.79(15) yes
C5 Fe1 C13 122.81(14) yes
C6 Fe1 C7 40.78(15) yes
C6 Fe1 C8 68.49(16) yes
C6 Fe1 C9 159.04(15) yes
C6 Fe1 C10 124.01(15) yes
C6 Fe1 C11 109.56(17) yes
C6 Fe1 C12 124.47(16) yes
C6 Fe1 C13 159.85(15) yes
C7 Fe1 C8 40.96(15) yes
C7 Fe1 C9 121.80(17) yes
C7 Fe1 C10 107.62(15) yes
C7 Fe1 C11 124.19(15) yes
C7 Fe1 C12 160.72(16) yes
C7 Fe1 C13 157.15(17) yes
C8 Fe1 C9 105.78(17) yes
C8 Fe1 C10 122.33(16) yes
C8 Fe1 C11 159.58(14) yes
C8 Fe1 C12 157.22(15) yes
C8 Fe1 C13 120.70(17) yes
C9 Fe1 C10 40.76(16) yes
C9 Fe1 C11 68.40(17) yes
C9 Fe1 C12 68.56(17) yes
C9 Fe1 C13 40.52(16) yes
C10 Fe1 C11 40.64(17) yes
C10 Fe1 C12 68.65(16) yes
C10 Fe1 C13 68.42(15) yes
C11 Fe1 C12 40.79(15) yes
C11 Fe1 C13 68.41(17) yes
C12 Fe1 C13 40.81(17) yes
F1 P1 F2 89.85(16) yes
F1 P1 F3 89.92(15) yes
F1 P1 F4 90.37(16) yes
F1 P1 F5 90.01(15) yes
F1 P1 F6 179.69(17) yes
F2 P1 F3 90.77(16) yes
F2 P1 F4 179.74(15) yes
F2 P1 F5 89.78(15) yes
F2 P1 F6 90.28(16) yes
F3 P1 F4 89.37(16) yes
F3 P1 F5 179.45(17) yes
F3 P1 F6 90.37(14) yes
F4 P1 F5 90.09(15) yes
F4 P1 F6 89.49(17) yes
F5 P1 F6 89.71(14) yes
C16 O1 C17 115.4(3) yes
C18 O2 C19 113.0(3) yes
C20 O3 C21 113.4(3) yes
C22 O4 C23 115.7(3) yes
C28 O5 C29 115.8(3) yes
C30 O6 C31 111.5(3) yes
C32 O7 C33 113.0(3) yes
C34 O8 C35 116.6(3) yes
C2 N1 C3 114.8(3) yes
N1 C2 C1 111.5(4) yes
N1 C3 C4 110.6(3) yes
Fe1 C4 C3 125.9(3) yes
Fe1 C4 C5 70.5(2) yes
Fe1 C4 C8 69.7(2) yes
C3 C4 C5 125.5(3) yes
C3 C4 C8 126.7(4) yes
C5 C4 C8 107.8(3) yes
Fe1 C5 C4 68.36(18) yes
Fe1 C5 C6 70.15(19) yes
C4 C5 C6 107.9(3) yes
Fe1 C6 C5 69.5(2) yes
Fe1 C6 C7 69.5(2) yes
C5 C6 C7 108.8(4) yes
Fe1 C7 C6 69.8(3) yes
Fe1 C7 C8 68.6(2) yes
C6 C7 C8 107.0(3) yes
Fe1 C8 C4 69.0(3) yes
Fe1 C8 C7 70.4(3) yes
C4 C8 C7 108.5(4) yes
Fe1 C9 C10 69.6(2) yes
Fe1 C9 C13 69.8(2) yes
C10 C9 C13 108.1(4) yes
Fe1 C10 C9 69.7(2) yes
Fe1 C10 C11 69.1(2) yes
C9 C10 C11 107.6(4) yes
Fe1 C11 C10 70.2(3) yes
Fe1 C11 C12 69.8(3) yes
C10 C11 C12 108.6(4) yes
Fe1 C12 C11 69.4(3) yes
Fe1 C12 C13 70.1(3) yes
C11 C12 C13 107.6(4) yes
Fe1 C13 C9 69.7(3) yes
Fe1 C13 C12 69.1(3) yes
C9 C13 C12 108.0(4) yes
C15 C14 C37 119.5(4) yes
C14 C15 C16 120.3(4) yes
O1 C16 C15 124.4(4) yes
O1 C16 C35 114.9(3) yes
C15 C16 C35 120.7(3) yes
O1 C17 C18 108.4(3) yes
O2 C18 C17 109.0(3) yes
O2 C19 C20 109.1(3) yes
O3 C20 C19 108.7(4) yes
O3 C21 C22 112.8(4) yes
O4 C22 C21 108.1(3) yes
O4 C23 C24 124.7(4) yes
O4 C23 C28 115.5(3) yes
C24 C23 C28 119.9(4) yes
C23 C24 C25 119.9(4) yes
C24 C25 C26 120.5(4) yes
C25 C26 C27 119.6(4) yes
C26 C27 C28 120.6(4) yes
O5 C28 C23 115.8(3) yes
O5 C28 C27 124.6(4) yes
C23 C28 C27 119.6(3) yes
O5 C29 C30 109.0(3) yes
O6 C30 C29 108.6(3) yes
O6 C31 C32 109.0(3) yes
O7 C32 C31 108.3(4) yes
O7 C33 C34 111.6(3) yes
O8 C34 C33 107.3(3) yes
O8 C35 C16 116.7(3) yes
O8 C35 C36 124.4(4) yes
C16 C35 C36 118.9(4) yes
C35 C36 C37 119.9(4) yes
C14 C37 C36 120.7(4) yes
C2 N1 H1 107.021 no
C2 N1 H2 107.226 no
C3 N1 H1 109.041 no
C3 N1 H2 109.200 no
H1 N1 H2 109.462 no
C2 C1 H3 109.482 no
C2 C1 H4 109.631 no
C2 C1 H5 109.387 no
H3 C1 H4 109.440 no
H3 C1 H5 109.446 no
H4 C1 H5 109.441 no
N1 C2 H6 107.698 no
N1 C2 H7 107.465 no
C1 C2 H6 110.281 no
C1 C2 H7 110.381 no
H6 C2 H7 109.429 no
N1 C3 H8 109.698 no
N1 C3 H9 109.816 no
C4 C3 H8 108.594 no
C4 C3 H9 108.590 no
H8 C3 H9 109.485 no
Fe1 C5 H10 125.958 no
C4 C5 H10 125.896 no
C6 C5 H10 126.190 no
Fe1 C6 H11 125.344 no
C5 C6 H11 125.602 no
C7 C6 H11 125.573 no
Fe1 C7 H12 126.199 no
C6 C7 H12 126.583 no
C8 C7 H12 126.411 no
Fe1 C8 H13 125.509 no
C4 C8 H13 125.529 no
C7 C8 H13 125.918 no
Fe1 C9 H14 125.879 no
C10 C9 H14 125.877 no
C13 C9 H14 126.039 no
Fe1 C10 H15 125.964 no
C9 C10 H15 126.388 no
C11 C10 H15 126.019 no
Fe1 C11 H16 125.390 no
C10 C11 H16 125.748 no
C12 C11 H16 125.602 no
Fe1 C12 H17 125.899 no
C11 C12 H17 126.109 no
C13 C12 H17 126.247 no
Fe1 C13 H18 125.782 no
C9 C13 H18 126.061 no
C12 C13 H18 125.890 no
C15 C14 H19 120.301 no
C37 C14 H19 120.217 no
C14 C15 H20 120.091 no
C16 C15 H20 119.646 no
O1 C17 H21 107.647 no
O1 C17 H22 108.308 no
C18 C17 H21 110.772 no
C18 C17 H22 112.284 no
H21 C17 H22 109.312 no
O2 C18 H23 107.040 no
O2 C18 H24 107.642 no
C17 C18 H23 111.080 no
C17 C18 H24 112.636 no
H23 C18 H24 109.238 no
O2 C19 H25 107.471 no
O2 C19 H26 107.467 no
C20 C19 H25 111.969 no
C20 C19 H26 111.387 no
H25 C19 H26 109.247 no
O3 C20 H27 107.999 no
O3 C20 H28 107.383 no
C19 C20 H27 112.263 no
C19 C20 H28 111.040 no
H27 C20 H28 109.309 no
O3 C21 H29 106.254 no
O3 C21 H30 106.118 no
C22 C21 H29 110.635 no
C22 C21 H30 111.529 no
H29 C21 H30 109.214 no
O4 C22 H31 107.780 no
O4 C22 H32 108.026 no
C21 C22 H31 110.936 no
C21 C22 H32 112.475 no
H31 C22 H32 109.324 no
C23 C24 H33 119.851 no
C25 C24 H33 120.288 no
C24 C25 H34 119.502 no
C26 C25 H34 120.001 no
C25 C26 H35 119.876 no
C27 C26 H35 120.513 no
C26 C27 H36 119.891 no
C28 C27 H36 119.532 no
O5 C29 H37 108.249 no
O5 C29 H38 107.492 no
C30 C29 H37 111.613 no
C30 C29 H38 111.031 no
H37 C29 H38 109.359 no
O6 C30 H39 107.460 no
O6 C30 H40 107.467 no
C29 C30 H39 111.992 no
C29 C30 H40 111.917 no
H39 C30 H40 109.229 no
O6 C31 H41 106.885 no
O6 C31 H42 106.705 no
C32 C31 H41 112.457 no
C32 C31 H42 112.353 no
H41 C31 H42 109.130 no
O7 C32 H43 107.082 no
O7 C32 H44 107.193 no
C31 C32 H43 112.271 no
C31 C32 H44 112.542 no
H43 C32 H44 109.186 no
O7 C33 H45 106.902 no
O7 C33 H46 106.632 no
C34 C33 H45 111.584 no
C34 C33 H46 110.623 no
H45 C33 H46 109.305 no
O8 C34 H47 108.477 no
O8 C34 H48 108.519 no
C33 C34 H47 111.842 no
C33 C34 H48 111.225 no
H47 C34 H48 109.365 no
C35 C36 H49 119.776 no
C37 C36 H49 120.302 no
C14 C37 H50 119.744 no
C36 C37 H50 119.569 no

loop_
_geom_bond_atom_site_label_1
_geom_bond_atom_site_label_2
_geom_bond_distance
_geom_bond_publ_flag
Fe1 C4 2.030(4) yes
Fe1 C5 2.059(4) yes
Fe1 C6 2.068(4) yes
Fe1 C7 2.063(4) yes
Fe1 C8 2.039(5) yes
Fe1 C9 2.059(4) yes
Fe1 C10 2.057(4) yes
Fe1 C11 2.043(5) yes
Fe1 C12 2.047(5) yes
Fe1 C13 2.060(4) yes
P1 F1 1.602(3) yes
P1 F2 1.601(4) yes
P1 F3 1.603(3) yes
P1 F4 1.603(4) yes
P1 F5 1.605(3) yes
P1 F6 1.605(3) yes
O1 C16 1.395(4) yes
O1 C17 1.446(5) yes
O2 C18 1.431(5) yes
O2 C19 1.420(5) yes
O3 C20 1.435(5) yes
O3 C21 1.430(5) yes
O4 C22 1.455(5) yes
O4 C23 1.379(5) yes
O5 C28 1.386(4) yes
O5 C29 1.458(5) yes
O6 C30 1.438(5) yes
O6 C31 1.432(4) yes
O7 C32 1.439(5) yes
O7 C33 1.448(5) yes
O8 C34 1.444(5) yes
O8 C35 1.382(4) yes
N1 C2 1.495(5) yes
N1 C3 1.502(5) yes
C1 C2 1.507(7) yes
C3 C4 1.505(5) yes
C4 C5 1.436(6) yes
C4 C8 1.433(5) yes
C5 C6 1.424(5) yes
C6 C7 1.439(6) yes
C7 C8 1.435(6) yes
C9 C10 1.433(6) yes
C9 C13 1.426(6) yes
C10 C11 1.424(6) yes
C11 C12 1.425(5) yes
C12 C13 1.432(6) yes
C14 C15 1.403(6) yes
C14 C37 1.387(6) yes
C15 C16 1.374(5) yes
C16 C35 1.413(6) yes
C17 C18 1.501(5) yes
C19 C20 1.512(7) yes
C21 C22 1.492(5) yes
C23 C24 1.390(5) yes
C23 C28 1.417(6) yes
C24 C25 1.404(6) yes
C25 C26 1.384(7) yes
C26 C27 1.407(6) yes
C27 C28 1.384(5) yes
C29 C30 1.505(5) yes
C31 C32 1.500(6) yes
C33 C34 1.500(5) yes
C35 C36 1.398(5) yes
C36 C37 1.398(6) yes
N1 H1 0.970 no
N1 H2 0.970 no
C1 H3 0.960 no
C1 H4 0.960 no
C1 H5 0.960 no
C2 H6 0.970 no
C2 H7 0.970 no
C3 H8 0.970 no
C3 H9 0.970 no
C5 H10 0.980 no
C6 H11 0.980 no
C7 H12 0.980 no
C8 H13 0.980 no
C9 H14 0.980 no
C10 H15 0.980 no
C11 H16 0.980 no
C12 H17 0.980 no
C13 H18 0.980 no
C14 H19 0.930 no
C15 H20 0.930 no
C17 H21 0.970 no
C17 H22 0.970 no
C18 H23 0.970 no
C18 H24 0.970 no
C19 H25 0.970 no
C19 H26 0.970 no
C20 H27 0.970 no
C20 H28 0.970 no
C21 H29 0.970 no
C21 H30 0.970 no
C22 H31 0.970 no
C22 H32 0.970 no
C24 H33 0.930 no
C25 H34 0.930 no
C26 H35 0.930 no
C27 H36 0.930 no
C29 H37 0.970 no
C29 H38 0.970 no
C30 H39 0.970 no
C30 H40 0.970 no
C31 H41 0.970 no
C31 H42 0.970 no
C32 H43 0.970 no
C32 H44 0.970 no
C33 H45 0.970 no
C33 H46 0.970 no
C34 H47 0.970 no
C34 H48 0.970 no
C36 H49 0.930 no
C37 H50 0.930 no

loop_
_geom_hbond_atom_site_label_D
_geom_hbond_atom_site_label_H
_geom_hbond_atom_site_label_A
_geom_hbond_distance_DA
_geom_hbond_distance_DH
_geom_hbond_distance_HA
_geom_hbond_angle_DHA
_geom_hbond_publ_flag
N1 H1 O5 3.035(4) 0.970 2.109 159.3 no
N1 H2 O6 2.942(4) 0.970 2.257 126.7 no
N1 H2 O7 2.871(5) 0.970 1.986 150.6 no

loop_
_geom_torsion_atom_site_label_1
_geom_torsion_atom_site_label_2
_geom_torsion_atom_site_label_3
_geom_torsion_atom_site_label_4
_geom_torsion
_geom_torsion_publ_flag
C4 Fe1 C5 C4 0.00(15) no
C4 Fe1 C5 C6 119.7(3) no
C5 Fe1 C4 C3 120.3(4) no
C5 Fe1 C4 C5 0.00(15) no
C5 Fe1 C4 C8 -118.4(3) no
C4 Fe1 C6 C5 -37.84(15) no
C4 Fe1 C6 C7 82.66(17) no
C6 Fe1 C4 C3 157.5(3) no
C6 Fe1 C4 C5 37.16(15) no
C6 Fe1 C4 C8 -81.24(16) no
C4 Fe1 C7 C6 -80.95(16) no
C4 Fe1 C7 C8 37.68(14) no
C7 Fe1 C4 C3 -158.7(3) no
C7 Fe1 C4 C5 80.98(17) no
C7 Fe1 C4 C8 -37.42(14) no
C4 Fe1 C8 C4 0.00(14) no
C4 Fe1 C8 C7 -119.8(3) no
C8 Fe1 C4 C3 -121.3(4) no
C8 Fe1 C4 C5 118.4(3) no
C8 Fe1 C4 C8 0.00(15) no
C4 Fe1 C9 C10 -163.65(14) no
C4 Fe1 C9 C13 77.0(3) no
C9 Fe1 C4 C3 -43.2(4) no
C9 Fe1 C4 C5 -163.54(16) no
C9 Fe1 C4 C8 78.1(2) no
C4 Fe1 C10 C9 40.2(5) no
C4 Fe1 C10 C11 159.3(3) no
C10 Fe1 C4 C3 -72.7(5) no
C10 Fe1 C4 C5 166.9(4) no
C10 Fe1 C4 C8 48.5(5) no
C4 Fe1 C11 C10 -158.8(3) no
C4 Fe1 C11 C12 -39.1(5) no
C11 Fe1 C4 C3 68.1(5) no
C11 Fe1 C4 C5 -52.2(5) no
C11 Fe1 C4 C8 -170.6(4) no
C4 Fe1 C12 C11 164.38(13) no
C4 Fe1 C12 C13 -76.91(18) no
C12 Fe1 C4 C3 39.2(4) no
C12 Fe1 C4 C5 -81.12(19) no
C12 Fe1 C4 C8 160.48(14) no
C4 Fe1 C13 C9 -120.04(17) no
C4 Fe1 C13 C12 120.33(15) no
C13 Fe1 C4 C3 -2.1(3) no
C13 Fe1 C4 C5 -122.47(17) no
C13 Fe1 C4 C8 119.13(16) no
C5 Fe1 C6 C5 0.00(18) no
C5 Fe1 C6 C7 120.5(3) no
C6 Fe1 C5 C4 -119.7(3) no
C6 Fe1 C5 C6 0.00(18) no
C5 Fe1 C7 C6 -36.78(15) no
C5 Fe1 C7 C8 81.85(16) no
C7 Fe1 C5 C4 -82.51(18) no
C7 Fe1 C5 C6 37.14(16) no
C5 Fe1 C8 C4 38.33(14) no
C5 Fe1 C8 C7 -81.51(15) no
C8 Fe1 C5 C4 -38.44(14) no
C8 Fe1 C5 C6 81.21(18) no
C5 Fe1 C9 C10 166.0(4) no
C5 Fe1 C9 C13 46.7(6) no
C9 Fe1 C5 C4 41.1(6) no
C9 Fe1 C5 C6 160.7(4) no
C5 Fe1 C10 C9 -165.1(4) no
C5 Fe1 C10 C11 -46.0(5) no
C10 Fe1 C5 C4 -165.9(4) no
C10 Fe1 C5 C6 -46.3(6) no
C5 Fe1 C11 C10 162.53(13) no
C5 Fe1 C11 C12 -77.8(2) no
C11 Fe1 C5 C4 159.75(14) no
C11 Fe1 C5 C6 -80.6(2) no
C5 Fe1 C12 C11 121.35(15) no
C5 Fe1 C12 C13 -119.95(15) no
C12 Fe1 C5 C4 117.63(16) no
C12 Fe1 C5 C6 -122.71(17) no
C5 Fe1 C13 C9 -161.36(16) no
C5 Fe1 C13 C12 79.0(2) no
C13 Fe1 C5 C4 75.3(3) no
C13 Fe1 C5 C6 -165.07(17) no
C6 Fe1 C7 C6 -0.00(16) no
C6 Fe1 C7 C8 118.6(3) no
C7 Fe1 C6 C5 -120.5(3) no
C7 Fe1 C6 C7 0.00(16) no
C6 Fe1 C8 C4 81.80(16) no
C6 Fe1 C8 C7 -38.04(13) no
C8 Fe1 C6 C5 -82.30(18) no
C8 Fe1 C6 C7 38.20(14) no
C6 Fe1 C9 C10 -50.7(6) no
C6 Fe1 C9 C13 -170.1(4) no
C9 Fe1 C6 C5 -160.1(4) no
C9 Fe1 C6 C7 -39.6(6) no
C6 Fe1 C10 C9 160.49(16) no
C6 Fe1 C10 C11 -80.4(3) no
C10 Fe1 C6 C5 162.39(17) no
C10 Fe1 C6 C7 -77.1(3) no
C6 Fe1 C11 C10 119.84(15) no
C6 Fe1 C11 C12 -120.52(16) no
C11 Fe1 C6 C5 119.42(17) no
C11 Fe1 C6 C7 -120.08(16) no
C6 Fe1 C12 C11 79.97(19) no
C6 Fe1 C12 C13 -161.32(13) no
C12 Fe1 C6 C5 76.4(2) no
C12 Fe1 C6 C7 -163.13(14) no
C6 Fe1 C13 C9 169.7(4) no
C6 Fe1 C13 C12 50.0(5) no
C13 Fe1 C6 C5 39.0(6) no
C13 Fe1 C6 C7 159.5(4) no
C7 Fe1 C8 C4 119.8(3) no
C7 Fe1 C8 C7 -0.00(14) no
C8 Fe1 C7 C6 -118.6(3) no
C8 Fe1 C7 C8 -0.00(14) no
C7 Fe1 C9 C10 -80.0(3) no
C7 Fe1 C9 C13 160.64(15) no
C9 Fe1 C7 C6 164.45(14) no
C9 Fe1 C7 C8 -76.92(19) no
C7 Fe1 C10 C9 118.57(17) no
C7 Fe1 C10 C11 -122.36(17) no
C10 Fe1 C7 C6 122.02(16) no
C10 Fe1 C7 C8 -119.35(16) no
C7 Fe1 C11 C10 76.7(2) no
C7 Fe1 C11 C12 -163.62(14) no
C11 Fe1 C7 C6 80.33(19) no
C11 Fe1 C7 C8 -161.04(14) no
C7 Fe1 C13 C9 -46.5(5) no
C7 Fe1 C13 C12 -166.1(3) no
C13 Fe1 C7 C6 -161.9(3) no
C13 Fe1 C7 C8 -43.2(4) no
C8 Fe1 C9 C10 -121.56(17) no
C8 Fe1 C9 C13 119.07(17) no
C9 Fe1 C8 C4 -119.50(16) no
C9 Fe1 C8 C7 120.65(15) no
C8 Fe1 C10 C9 76.0(2) no
C8 Fe1 C10 C11 -164.90(14) no
C10 Fe1 C8 C4 -160.68(14) no
C10 Fe1 C8 C7 79.48(19) no
C8 Fe1 C11 C10 39.1(5) no
C8 Fe1 C11 C12 158.8(4) no
C11 Fe1 C8 C4 170.2(4) no
C11 Fe1 C8 C7 50.4(5) no
C8 Fe1 C12 C11 -160.9(3) no
C8 Fe1 C12 C13 -42.2(4) no
C12 Fe1 C8 C4 -47.5(4) no
C12 Fe1 C8 C7 -167.3(3) no
C8 Fe1 C13 C9 -77.99(19) no
C8 Fe1 C13 C12 162.38(12) no
C13 Fe1 C8 C4 -78.18(18) no
C13 Fe1 C8 C7 161.98(13) no
C9 Fe1 C10 C9 -0.0(2) no
C9 Fe1 C10 C11 119.1(3) no
C10 Fe1 C9 C10 -0.0(2) no
C10 Fe1 C9 C13 -119.4(4) no
C9 Fe1 C11 C10 -37.86(15) no
C9 Fe1 C11 C12 81.78(18) no
C11 Fe1 C9 C10 37.75(16) no
C11 Fe1 C9 C13 -81.61(19) no
C9 Fe1 C12 C11 -81.36(17) no
C9 Fe1 C12 C13 37.35(14) no
C12 Fe1 C9 C10 81.75(19) no
C12 Fe1 C9 C13 -37.61(16) no
C9 Fe1 C13 C9 0.0(2) no
C9 Fe1 C13 C12 -119.6(3) no
C13 Fe1 C9 C10 119.4(4) no
C13 Fe1 C9 C13 0.0(2) no
C10 Fe1 C11 C10 0.00(16) no
C10 Fe1 C11 C12 119.6(3) no
C11 Fe1 C10 C9 -119.1(3) no
C11 Fe1 C10 C11 0.00(17) no
C10 Fe1 C12 C11 -37.43(15) no
C10 Fe1 C12 C13 81.28(17) no
C12 Fe1 C10 C9 -81.51(18) no
C12 Fe1 C10 C11 37.56(16) no
C10 Fe1 C13 C9 37.73(17) no
C10 Fe1 C13 C12 -81.90(18) no
C13 Fe1 C10 C9 -37.51(17) no
C13 Fe1 C10 C11 81.56(19) no
C11 Fe1 C12 C11 0.00(16) no
C11 Fe1 C12 C13 118.7(3) no
C12 Fe1 C11 C10 -119.6(3) no
C12 Fe1 C11 C12 -0.00(16) no
C11 Fe1 C13 C9 81.59(18) no
C11 Fe1 C13 C12 -38.04(14) no
C13 Fe1 C11 C10 -81.59(18) no
C13 Fe1 C11 C12 38.06(15) no
C12 Fe1 C13 C9 119.6(3) no
C12 Fe1 C13 C12 0.00(14) no
C13 Fe1 C12 C11 -118.7(3) no
C13 Fe1 C12 C13 0.00(15) no
C16 O1 C17 C18 174.6(3) no
C17 O1 C16 C15 16.6(5) no
C17 O1 C16 C35 -162.1(3) no
C18 O2 C19 C20 -175.6(3) no
C19 O2 C18 C17 -176.3(3) no
C20 O3 C21 C22 90.3(4) no
C21 O3 C20 C19 -165.8(3) no
C22 O4 C23 C24 9.8(5) no
C22 O4 C23 C28 -169.6(3) no
C23 O4 C22 C21 177.8(3) no
C28 O5 C29 C30 179.1(3) no
C29 O5 C28 C23 168.0(3) no
C29 O5 C28 C27 -12.4(5) no
C30 O6 C31 C32 178.7(3) no
C31 O6 C30 C29 -171.2(3) no
C32 O7 C33 C34 -93.1(4) no
C33 O7 C32 C31 164.1(3) no
C34 O8 C35 C16 168.8(3) no
C34 O8 C35 C36 -10.3(5) no
C35 O8 C34 C33 -172.4(3) no
C2 N1 C3 C4 177.9(3) no
C3 N1 C2 C1 179.2(3) no
N1 C3 C4 Fe1 -164.3(3) no
N1 C3 C4 C5 -73.8(5) no
N1 C3 C4 C8 105.3(4) no
Fe1 C4 C5 Fe1 0.00(4) no
Fe1 C4 C5 C6 -59.21(19) no
Fe1 C4 C8 Fe1 -0.00(3) no
Fe1 C4 C8 C7 59.6(2) no
C3 C4 C5 Fe1 -120.7(4) no
C3 C4 C5 C6 -179.9(3) no
C3 C4 C8 Fe1 120.2(4) no
C3 C4 C8 C7 179.8(3) no
C5 C4 C8 Fe1 -60.5(3) no
C5 C4 C8 C7 -1.0(4) no
C8 C4 C5 Fe1 60.0(3) no
C8 C4 C5 C6 0.8(4) no
Fe1 C5 C6 Fe1 -0.000(17) no
Fe1 C5 C6 C7 -58.5(2) no
C4 C5 C6 Fe1 58.1(3) no
C4 C5 C6 C7 -0.4(4) no
Fe1 C6 C7 Fe1 0.000(15) no
Fe1 C6 C7 C8 -58.7(2) no
C5 C6 C7 Fe1 58.5(3) no
C5 C6 C7 C8 -0.2(4) no
Fe1 C7 C8 Fe1 0.000(14) no
Fe1 C7 C8 C4 -58.7(2) no
C6 C7 C8 Fe1 59.5(3) no
C6 C7 C8 C4 0.8(4) no
Fe1 C9 C10 Fe1 -0.00(7) no
Fe1 C9 C10 C11 -59.0(2) no
Fe1 C9 C13 Fe1 0.000(17) no
Fe1 C9 C13 C12 58.7(2) no
C10 C9 C13 Fe1 -59.2(3) no
C10 C9 C13 C12 -0.5(4) no
C13 C9 C10 Fe1 59.4(3) no
C13 C9 C10 C11 0.4(4) no
Fe1 C10 C11 Fe1 -0.000(18) no
Fe1 C10 C11 C12 -59.4(2) no
C9 C10 C11 Fe1 59.3(3) no
C9 C10 C11 C12 -0.1(4) no
Fe1 C11 C12 Fe1 0.00(4) no
Fe1 C11 C12 C13 -59.9(2) no
C10 C11 C12 Fe1 59.7(3) no
C10 C11 C12 C13 -0.2(4) no
Fe1 C12 C13 Fe1 -0.000(16) no
Fe1 C12 C13 C9 -59.0(3) no
C11 C12 C13 Fe1 59.5(3) no
C11 C12 C13 C9 0.5(4) no
C15 C14 C37 C36 -0.6(6) no
C37 C14 C15 C16 0.8(6) no
C14 C15 C16 O1 -179.2(3) no
C14 C15 C16 C35 -0.5(6) no
O1 C16 C35 O8 -0.5(5) no
O1 C16 C35 C36 178.7(3) no
C15 C16 C35 O8 -179.3(3) no
C15 C16 C35 C36 -0.0(5) no
O1 C17 C18 O2 76.4(4) no
O2 C19 C20 O3 -64.3(4) no
O3 C21 C22 O4 69.7(4) no
O4 C23 C24 C25 -179.9(3) no
O4 C23 C28 O5 -0.6(5) no
O4 C23 C28 C27 179.8(3) no
C24 C23 C28 O5 -180(118800) no
C24 C23 C28 C27 0.4(6) no
C28 C23 C24 C25 -0.5(6) no
C23 C24 C25 C26 0.8(6) no
C24 C25 C26 C27 -0.9(7) no
C25 C26 C27 C28 0.8(6) no
C26 C27 C28 O5 179.9(4) no
C26 C27 C28 C23 -0.5(6) no
O5 C29 C30 O6 -77.3(4) no
O6 C31 C32 O7 56.9(4) no
O7 C33 C34 O8 -74.7(4) no
O8 C35 C36 C37 179.5(3) no
C16 C35 C36 C37 0.3(5) no
C35 C36 C37 C14 0.0(6) no
